data_7227749
loop_
_publ_author_name
'Azhdari Tehrani, Alireza'
'Ghasempour, Hosein'
'Morsali, Ali'
'Bauz\'a, Antonio'
'Frontera, Antonio'
'Retailleau, Pascal'

_publ_section_title
;
 Unraveling the dual character of sulfur atoms in a series of Hg(ii)
 coordination polymers containing bis(4-pyridyl)disulfide
;
_journal_issue 14
_journal_name_full CrystEngComm
_journal_page_first 1974
_journal_paper_doi 10.1039/C7CE00033B
_journal_volume 19
_journal_year 2017
_chemical_formula_moiety 'C10 H8 Br2 Hg N2 S2'
_chemical_formula_sum 'C10 H8 Br2 Hg N2 S2'
_chemical_formula_weight 580.69
_space_group_crystal_system monoclinic
_space_group_IT_number 15
_space_group_name_Hall '-C 2yc'
_space_group_name_H-M_alt 'C 1 2/c 1'
_symmetry_space_group_name_Hall '-C 2yc'
_symmetry_space_group_name_H-M 'C 1 2/c 1'
_atom_sites_solution_hydrogens geom
_atom_sites_solution_primary dual
_audit_creation_date 2016-10-20
_audit_creation_method
;
Olex2 1.2
(compiled 2016.08.31 svn.r3340 for OlexSys, GUI svn.r5227)
;
_audit_update_record
;
2016-10-21 deposited with the CCDC.
2017-02-28 downloaded from the CCDC.
;
_cell_angle_alpha 90
_cell_angle_beta 90.401(9)
_cell_angle_gamma 90
_cell_formula_units_Z 4
_cell_length_a 13.3831(12)
_cell_length_b 10.0721(8)
_cell_length_c 11.1876(11)
_cell_measurement_reflns_used 3421
_cell_measurement_temperature 293
_cell_measurement_theta_max 27.5
_cell_measurement_theta_min 3.6
_cell_volume 1508.0(2)
_computing_cell_refinement
;
CrystalClear-SM Expert 2.1 b45 (Rigaku, 2015)
;
_computing_data_collection
;
CrystalClear-SM Expert 2.1 b45 (Rigaku, 2015)
;
_computing_data_reduction
;
CrysAlisPro 1.171.39.7b (Rigaku Oxford Diffraction, 2015)
;
_computing_molecular_graphics 'Olex2 (Dolomanov et al., 2009)'
_computing_publication_material 'Olex2 (Dolomanov et al., 2009)'
_computing_structure_refinement 'ShelXL (Sheldrick, 2015)'
_computing_structure_solution 'ShelXT (Sheldrick, 2015)'
_diffrn_ambient_temperature 293
_diffrn_detector 'HPAD Dectris PILATUS 200K'
_diffrn_detector_area_resol_mean 5.8140
_diffrn_measured_fraction_theta_full 0.995
_diffrn_measured_fraction_theta_max 0.939
_diffrn_measurement_details
;
scan:
    Number of images: 227
               Slice: -24.5000 - 89.0000
         Image width: 0.5000
            Exp time: 10.0000
       Rotation axis: Omega
               Omega: 0.0000
               Kappa: 72.0000
                 Phi: -180.0000
                 XTD: 30.0000
              2theta: -1.0000
scan:
    Number of images: 149
               Slice: -54.0000 - 20.5000
         Image width: 0.5000
            Exp time: 10.0000
       Rotation axis: Omega
               Omega: 0.0000
               Kappa: -56.0000
                 Phi: -144.0000
                 XTD: 30.0000
              2theta: -1.0000
scan:
    Number of images: 116
               Slice: -9.0000 - 49.0000
         Image width: 0.5000
            Exp time: 10.0000
       Rotation axis: Omega
               Omega: 0.0000
               Kappa: 24.0000
                 Phi: -108.0000
                 XTD: 30.0000
              2theta: -1.0000
;
_diffrn_measurement_device
;
AFC12 (Right): Kappa 3 circle
;
_diffrn_measurement_device_type
;
Rigaku XtaLabPro
;
_diffrn_measurement_method 'profile data from \w-scans'
_diffrn_measurement_specimen_support Fiber
_diffrn_orient_matrix_type d*Trek
_diffrn_orient_matrix_UB_11 0.002026
_diffrn_orient_matrix_UB_12 -0.071236
_diffrn_orient_matrix_UB_13 -0.023038
_diffrn_orient_matrix_UB_21 -0.002583
_diffrn_orient_matrix_UB_22 -0.030603
_diffrn_orient_matrix_UB_23 0.094401
_diffrn_orient_matrix_UB_31 -0.089440
_diffrn_orient_matrix_UB_32 -0.001849
_diffrn_orient_matrix_UB_33 -0.003047
_diffrn_radiation_monochromator Confocal
_diffrn_radiation_probe x-ray
_diffrn_radiation_type MoK\a
_diffrn_radiation_wavelength 0.71073
_diffrn_reflns_av_unetI/netI 0.0472
_diffrn_reflns_Laue_measured_fraction_full 0.995
_diffrn_reflns_Laue_measured_fraction_max 0.939
_diffrn_reflns_limit_h_max 18
_diffrn_reflns_limit_h_min -18
_diffrn_reflns_limit_k_max 13
_diffrn_reflns_limit_k_min -14
_diffrn_reflns_limit_l_max 15
_diffrn_reflns_limit_l_min -13
_diffrn_reflns_number 7022
_diffrn_reflns_point_group_measured_fraction_full 0.995
_diffrn_reflns_point_group_measured_fraction_max 0.939
_diffrn_reflns_theta_full 26.000
_diffrn_reflns_theta_max 29.787
_diffrn_reflns_theta_min 4.046
_diffrn_source 'Rigaku mm003'
_diffrn_source_current 0.6
_diffrn_source_power 0.03
_diffrn_source_type 'Enhanced (Mo) X-ray microSource'
_diffrn_source_voltage 50.0
_exptl_absorpt_coefficient_mu 15.762
_exptl_absorpt_correction_T_max 1.000
_exptl_absorpt_correction_T_min 0.358
_exptl_absorpt_correction_type multi-scan
_exptl_absorpt_process_details
;
CrysAlisPro 1.171.39.7b (Rigaku Oxford Diffraction, 2015)
Empirical absorption correction using spherical harmonics,
 implemented in SCALE3 ABSPACK scaling algorithm.
;
_exptl_crystal_colour Colorless
_exptl_crystal_density_diffrn 2.558
_exptl_crystal_description Platelet
_exptl_crystal_F_000 1056
_exptl_crystal_preparation Fiber
_exptl_crystal_size_max 0.3
_exptl_crystal_size_mid 0.07
_exptl_crystal_size_min 0.05
_refine_diff_density_max 1.310
_refine_diff_density_min -0.488
_refine_diff_density_rms 0.174
_refine_ls_extinction_method none
_refine_ls_goodness_of_fit_ref 1.028
_refine_ls_hydrogen_treatment constr
_refine_ls_matrix_type full
_refine_ls_number_parameters 79
_refine_ls_number_reflns 1892
_refine_ls_number_restraints 0
_refine_ls_restrained_S_all 1.028
_refine_ls_R_factor_all 0.0438
_refine_ls_R_factor_gt 0.0354
_refine_ls_shift/su_max 0.001
_refine_ls_shift/su_mean 0.000
_refine_ls_structure_factor_coef Fsqd
_refine_ls_weighting_details 'w=1/[\s^2^(Fo^2^)+(0.0512P)^2^] where P=(Fo^2^+2Fc^2^)/3'
_refine_ls_weighting_scheme calc
_refine_ls_wR_factor_gt 0.0866
_refine_ls_wR_factor_ref 0.0898
_reflns_Friedel_coverage 0.000
_reflns_number_gt 1631
_reflns_number_total 1894
_reflns_threshold_expression 'I > 2\s(I)'
_cod_data_source_file c7ce00033b2.cif
_cod_data_source_block hg-br2_mo
_cod_depositor_comments
;
The following automatic conversions were performed:

'_exptl_absorpt_correction_type' value 'Multi-scan' changed to
'multi-scan' according to
/home/data/users/saulius/crontab/automatic-downloads/rss-feeds/RSC/lib/dictionaries/cif_core.dic
dictionary named 'cif_core.dic' version 2.4.2 from 2011-04-26.

Automatic conversion script
Id: cif_fix_values 4973 2017-02-22 13:04:09Z antanas 

 Adding full bibliography for 7227749--7227751.cif.
;
_cod_database_code 7227749
_shelx_space_group_comment
;
The symmetry employed for this shelxl refinement is uniquely defined
by the following loop, which should always be used as a source of
symmetry information in preference to the above space-group names.
They are only intended as comments.
;
_reflns_odcompleteness_completeness 96.29
_reflns_odcompleteness_iscentric 1
_reflns_odcompleteness_theta 26.32
_olex2_refinement_description
;
1. Twinned data refinement
 Scales: 0.8198(17) 0.1802(17)
2. Fixed Uiso
 At 1.2 times of:
  All C(H) groups
3.a Aromatic/amide H refined with riding coordinates:
 C2(H2), C5(H5), C6(H6), C3(H3)
;
_shelx_shelxl_version_number 2014/7
_olex2_submission_special_instructions 'No special instructions were received'
_oxdiff_exptl_absorpt_empirical_details
;
Empirical correction (ABSPACK) includes:
- Absorption correction using spherical harmonics
- Frame scaling
- Detector area scaling
;
_oxdiff_exptl_absorpt_empirical_full_max 12.783
_oxdiff_exptl_absorpt_empirical_full_min 0.329

loop_
_space_group_symop_operation_xyz
'x, y, z'
'-x, y, -z+1/2'
'x+1/2, y+1/2, z'
'-x+1/2, y+1/2, -z+1/2'
'-x, -y, -z'
'x, -y, z-1/2'
'-x+1/2, -y+1/2, -z'
'x+1/2, -y+1/2, z-1/2'

loop_
_atom_site_label
_atom_site_type_symbol
_atom_site_fract_x
_atom_site_fract_y
_atom_site_fract_z
_atom_site_U_iso_or_equiv
_atom_site_adp_type
_atom_site_occupancy
_atom_site_site_symmetry_order
_atom_site_calc_flag
_atom_site_refinement_flags_posn
_atom_site_refinement_flags_adp
_atom_site_refinement_flags_occupancy
Hg1 Hg 0.5000 0.48115(3) 0.7500 0.04617(13) Uani 1 2 d S T P
Br1 Br 0.67778(5) 0.54544(8) 0.71878(8) 0.0624(3) Uani 1 1 d . . .
S1 S 0.43679(14) 0.00654(15) 0.30011(17) 0.0448(3) Uani 1 1 d . . .
N1 N 0.4780(4) 0.3205(5) 0.5913(5) 0.0442(12) Uani 1 1 d . . .
C2 C 0.3938(5) 0.2469(7) 0.5792(6) 0.0487(15) Uani 1 1 d . . .
H2 H 0.3417 0.2616 0.6322 0.058 Uiso 1 1 calc R . .
C5 C 0.5455(5) 0.2060(7) 0.4202(6) 0.0452(14) Uani 1 1 d . . .
H5 H 0.5980 0.1942 0.3673 0.054 Uiso 1 1 calc R . .
C6 C 0.5503(5) 0.2991(7) 0.5115(6) 0.0481(14) Uani 1 1 d . . .
H6 H 0.6080 0.3502 0.5177 0.058 Uiso 1 1 calc R . .
C4 C 0.4584(5) 0.1315(6) 0.4116(5) 0.0382(12) Uani 1 1 d . . .
C3 C 0.3815(5) 0.1511(7) 0.4919(6) 0.0456(14) Uani 1 1 d . . .
H3 H 0.3232 0.1010 0.4872 0.055 Uiso 1 1 calc R . .

loop_
_atom_site_aniso_label
_atom_site_aniso_U_11
_atom_site_aniso_U_22
_atom_site_aniso_U_33
_atom_site_aniso_U_23
_atom_site_aniso_U_13
_atom_site_aniso_U_12
Hg1 0.03654(17) 0.05139(19) 0.0507(2) 0.000 0.0063(2) 0.000
Br1 0.0385(3) 0.0719(4) 0.0770(6) 0.0036(4) 0.0129(4) -0.0070(3)
S1 0.0444(8) 0.0483(8) 0.0416(7) 0.0013(6) -0.0028(7) -0.0070(6)
N1 0.040(3) 0.048(2) 0.045(3) -0.001(2) 0.004(2) -0.001(2)
C2 0.043(3) 0.054(3) 0.049(4) 0.004(3) 0.009(3) 0.004(3)
C5 0.042(3) 0.049(3) 0.045(3) 0.000(3) 0.010(3) -0.004(3)
C6 0.042(3) 0.053(3) 0.049(4) -0.004(3) 0.007(3) -0.010(3)
C4 0.044(3) 0.039(3) 0.031(3) 0.005(2) 0.000(2) -0.001(2)
C3 0.035(3) 0.054(3) 0.048(3) 0.007(3) 0.000(3) -0.002(3)

loop_
_atom_type_symbol
_atom_type_description
_atom_type_scat_dispersion_real
_atom_type_scat_dispersion_imag
_atom_type_scat_source
C C 0.0033 0.0016 'International Tables Vol C Tables 4.2.6.8 and 6.1.1.4'
H H 0.0000 0.0000 'International Tables Vol C Tables 4.2.6.8 and 6.1.1.4'
Br Br -0.2901 2.4595 'International Tables Vol C Tables 4.2.6.8 and 6.1.1.4'
Hg Hg -2.3894 9.2266 'International Tables Vol C Tables 4.2.6.8 and 6.1.1.4'
N N 0.0061 0.0033 'International Tables Vol C Tables 4.2.6.8 and 6.1.1.4'
S S 0.1246 0.1234 'International Tables Vol C Tables 4.2.6.8 and 6.1.1.4'

loop_
_geom_angle_atom_site_label_1
_geom_angle_atom_site_label_2
_geom_angle_atom_site_label_3
_geom_angle
_geom_angle_site_symmetry_1
_geom_angle_site_symmetry_3
Br1 Hg1 Br1 149.89(4) . 2_656
N1 Hg1 Br1 100.50(12) . .
N1 Hg1 Br1 100.51(12) 2_656 2_656
N1 Hg1 Br1 99.51(12) 2_656 .
N1 Hg1 Br1 99.51(12) . 2_656
N1 Hg1 N1 96.0(3) . 2_656
C4 S1 S1 104.6(2) . 2_655
C2 N1 Hg1 122.4(4) . .
C6 N1 Hg1 120.8(4) . .
C6 N1 C2 116.7(5) . .
N1 C2 H2 118.4 . .
N1 C2 C3 123.2(6) . .
C3 C2 H2 118.4 . .
C6 C5 H5 121.6 . .
C6 C5 C4 116.8(6) . .
C4 C5 H5 121.6 . .
N1 C6 C5 124.7(6) . .
N1 C6 H6 117.6 . .
C5 C6 H6 117.6 . .
C5 C4 S1 123.9(5) . .
C3 C4 S1 115.7(5) . .
C3 C4 C5 120.4(6) . .
C2 C3 C4 118.2(6) . .
C2 C3 H3 120.9 . .
C4 C3 H3 120.9 . .

loop_
_geom_bond_atom_site_label_1
_geom_bond_atom_site_label_2
_geom_bond_distance
_geom_bond_site_symmetry_2
Hg1 Br1 2.4928(7) 2_656
Hg1 Br1 2.4928(7) .
Hg1 N1 2.419(5) 2_656
Hg1 N1 2.419(5) .
S1 S1 2.036(4) 2_655
S1 C4 1.794(6) .
N1 C2 1.355(8) .
N1 C6 1.339(9) .
C2 H2 0.9300 .
C2 C3 1.382(9) .
C5 H5 0.9300 .
C5 C6 1.387(9) .
C5 C4 1.389(8) .
C6 H6 0.9300 .
C4 C3 1.385(9) .
C3 H3 0.9300 .

loop_
_geom_torsion_atom_site_label_1
_geom_torsion_atom_site_label_2
_geom_torsion_atom_site_label_3
_geom_torsion_atom_site_label_4
_geom_torsion
_geom_torsion_site_symmetry_1
Hg1 N1 C2 C3 -177.4(5) .
Hg1 N1 C6 C5 177.8(5) .
S1 S1 C4 C5 -0.3(5) 2_655
S1 S1 C4 C3 179.8(4) 2_655
S1 C4 C3 C2 -179.5(5) .
N1 C2 C3 C4 -1.4(9) .
C2 N1 C6 C5 -1.3(9) .
C5 C4 C3 C2 0.6(9) .
C6 N1 C2 C3 1.7(9) .
C6 C5 C4 S1 179.8(5) .
C6 C5 C4 C3 -0.2(9) .
C4 C5 C6 N1 0.6(10) .

loop_
_twin_individual_id
_twin_individual_mass_fraction_refined
1 0.8198(17)
2 0.1802(17)
